data_7129794
loop_
_publ_author_name
'Xu, Ji-Hang'
'Liu, Zi-Kui'
'Tang, Yan-Liu'
'Gao, Yang'
'Hu, Xiao-Qiang'

_publ_section_title
;
 Merging strain-release and copper catalysis: the selective ring-opening
 cross-coupling of 1,2-oxazetidines with boronic acids
;
_journal_name_full 'Chemical Communications'
_journal_paper_doi 10.1039/D2CC00461E
_journal_year 2022
_chemical_formula_sum 'C17 H21 N O3 S'
_chemical_formula_weight 319.41
_space_group_crystal_system triclinic
_space_group_IT_number 2
_space_group_name_Hall '-P 1'
_space_group_name_H-M_alt 'P -1'
_atom_sites_solution_hydrogens geom
_audit_creation_method SHELXL-2014/7
_audit_update_record
;
2021-12-29 deposited with the CCDC.	2022-03-02 downloaded from the CCDC.
;
_cell_angle_alpha 89.373(2)
_cell_angle_beta 73.867(2)
_cell_angle_gamma 62.537(2)
_cell_formula_units_Z 2
_cell_length_a 9.4931(9)
_cell_length_b 9.7375(9)
_cell_length_c 11.0376(9)
_cell_measurement_reflns_used 3990
_cell_measurement_temperature 296(2)
_cell_measurement_theta_max 20.99
_cell_measurement_theta_min 2.38
_cell_volume 861.41(14)
_computing_structure_refinement 'SHELXL-2014/7 (Sheldrick, 2014)'
_diffrn_ambient_temperature 296(2)
_diffrn_measured_fraction_theta_full 0.996
_diffrn_measured_fraction_theta_max 0.996
_diffrn_measurement_device_type CCD
_diffrn_radiation_type MoK\a
_diffrn_radiation_wavelength 0.71073
_diffrn_reflns_av_R_equivalents 0.0837
_diffrn_reflns_av_unetI/netI 0.0676
_diffrn_reflns_Laue_measured_fraction_full 0.996
_diffrn_reflns_Laue_measured_fraction_max 0.996
_diffrn_reflns_limit_h_max 11
_diffrn_reflns_limit_h_min -11
_diffrn_reflns_limit_k_max 11
_diffrn_reflns_limit_k_min -11
_diffrn_reflns_limit_l_max 13
_diffrn_reflns_limit_l_min -13
_diffrn_reflns_number 18270
_diffrn_reflns_point_group_measured_fraction_full 0.996
_diffrn_reflns_point_group_measured_fraction_max 0.996
_diffrn_reflns_theta_full 25.011
_diffrn_reflns_theta_max 25.011
_diffrn_reflns_theta_min 2.681
_exptl_absorpt_coefficient_mu 0.199
_exptl_absorpt_correction_type multi-scan
_exptl_absorpt_process_details sadabs
_exptl_crystal_colour colorless
_exptl_crystal_density_diffrn 1.231
_exptl_crystal_description Block
_exptl_crystal_F_000 340
_exptl_crystal_size_max 0.200
_exptl_crystal_size_mid 0.200
_exptl_crystal_size_min 0.200
_exptl_transmission_factor_max 0.864
_exptl_transmission_factor_min 0.864
_refine_diff_density_max 0.352
_refine_diff_density_min -0.279
_refine_diff_density_rms 0.049
_refine_ls_extinction_method none
_refine_ls_goodness_of_fit_ref 0.997
_refine_ls_hydrogen_treatment constr
_refine_ls_matrix_type full
_refine_ls_number_parameters 202
_refine_ls_number_reflns 3030
_refine_ls_number_restraints 0
_refine_ls_restrained_S_all 0.997
_refine_ls_R_factor_all 0.1150
_refine_ls_R_factor_gt 0.0601
_refine_ls_shift/su_max 0.000
_refine_ls_shift/su_mean 0.000
_refine_ls_structure_factor_coef Fsqd
_refine_ls_weighting_details 'w=1/[\s^2^(Fo^2^)+(0.1018P)^2^+0.3257P] where P=(Fo^2^+2Fc^2^)/3'
_refine_ls_weighting_scheme calc
_refine_ls_wR_factor_gt 0.1492
_refine_ls_wR_factor_ref 0.1884
_reflns_Friedel_coverage 0.000
_reflns_number_gt 1881
_reflns_number_total 3030
_reflns_threshold_expression 'I > 2\s(I)'
_cod_data_source_file d2cc00461e2.cif
_cod_data_source_block 1_a
_cod_original_cell_volume 861.41(13)
_cod_database_code 7129794
_shelx_shelxl_version_number 2014/7
_shelx_space_group_comment
;
The symmetry employed for this shelxl refinement is uniquely defined
by the following loop, which should always be used as a source of
symmetry information in preference to the above space-group names.
They are only intended as comments.
;
_shelx_estimated_absorpt_t_min 0.961
_shelx_estimated_absorpt_t_max 0.961

loop_
_space_group_symop_operation_xyz
'x, y, z'
'-x, -y, -z'

loop_
_atom_site_label
_atom_site_type_symbol
_atom_site_fract_x
_atom_site_fract_y
_atom_site_fract_z
_atom_site_U_iso_or_equiv
_atom_site_adp_type
_atom_site_occupancy
_atom_site_site_symmetry_order
_atom_site_calc_flag
_atom_site_refinement_flags_posn
_atom_site_refinement_flags_adp
_atom_site_refinement_flags_occupancy
_atom_site_disorder_assembly
_atom_site_disorder_group
C1 C 0.0816(6) 1.2787(5) 1.0036(5) 0.0946(14) Uani 1 1 d . . . . .
H1A H 0.0677 1.3159 1.0885 0.142 Uiso 1 1 calc R U . . .
H1B H -0.0211 1.2852 0.9998 0.142 Uiso 1 1 calc R U . . .
H1C H 0.1115 1.3417 0.9453 0.142 Uiso 1 1 calc R U . . .
C2 C 0.2182(5) 1.1105(4) 0.9679(4) 0.0652(10) Uani 1 1 d . . . . .
C3 C 0.2060(6) 0.9952(5) 1.0353(4) 0.0858(14) Uani 1 1 d . . . . .
H3 H 0.1117 1.0207 1.1044 0.103 Uiso 1 1 calc R U . . .
C4 C 0.3307(5) 0.8425(5) 1.0027(4) 0.0782(12) Uani 1 1 d . . . . .
H4 H 0.3199 0.7661 1.0496 0.094 Uiso 1 1 calc R U . . .
C5 C 0.4711(4) 0.8025(4) 0.9010(3) 0.0497(8) Uani 1 1 d . . . . .
C6 C 0.4834(5) 0.9170(5) 0.8325(4) 0.0704(11) Uani 1 1 d . . . . .
H6 H 0.5767 0.8920 0.7626 0.084 Uiso 1 1 calc R U . . .
C7 C 0.3575(5) 1.0685(5) 0.8674(4) 0.0768(12) Uani 1 1 d . . . . .
H7 H 0.3681 1.1451 0.8206 0.092 Uiso 1 1 calc R U . . .
C8 C 0.5015(5) 0.5554(4) 0.6910(3) 0.0617(10) Uani 1 1 d . . . . .
H8A H 0.5959 0.5439 0.6206 0.074 Uiso 1 1 calc R U . . .
H8B H 0.4170 0.6643 0.7075 0.074 Uiso 1 1 calc R U . . .
C9 C 0.4322(4) 0.4561(4) 0.6547(3) 0.0517(9) Uani 1 1 d . . . . .
C10 C 0.5359(4) 0.3038(4) 0.5953(3) 0.0567(9) Uani 1 1 d . . . . .
H10 H 0.6501 0.2604 0.5816 0.068 Uiso 1 1 calc R U . . .
C11 C 0.4746(4) 0.2151(4) 0.5561(4) 0.0590(10) Uani 1 1 d . . . . .
H11 H 0.5469 0.1134 0.5155 0.071 Uiso 1 1 calc R U . . .
C12 C 0.3045(4) 0.2777(4) 0.5773(3) 0.0550(9) Uani 1 1 d . . . . .
C13 C 0.1985(4) 0.4269(4) 0.6394(4) 0.0623(10) Uani 1 1 d . . . . .
H13 H 0.0839 0.4691 0.6559 0.075 Uiso 1 1 calc R U . . .
C14 C 0.2639(5) 0.5139(4) 0.6771(3) 0.0613(10) Uani 1 1 d . . . . .
H14 H 0.1914 0.6150 0.7191 0.074 Uiso 1 1 calc R U . . .
C15 C 0.0818(5) 0.2315(5) 0.5468(5) 0.0744(12) Uani 1 1 d . . . . .
H15 H 0.0195 0.3452 0.5504 0.089 Uiso 1 1 calc R U . . .
C16 C 0.0776(6) 0.1528(6) 0.4336(5) 0.0926(14) Uani 1 1 d . . . . .
H16A H 0.1214 0.1881 0.3579 0.139 Uiso 1 1 calc R U . . .
H16B H -0.0354 0.1780 0.4423 0.139 Uiso 1 1 calc R U . . .
H16C H 0.1441 0.0417 0.4277 0.139 Uiso 1 1 calc R U . . .
C17 C 0.0178(6) 0.1844(7) 0.6703(5) 0.1055(16) Uani 1 1 d . . . . .
H17A H 0.0805 0.0733 0.6669 0.158 Uiso 1 1 calc R U . . .
H17B H -0.0978 0.2141 0.6857 0.158 Uiso 1 1 calc R U . . .
H17C H 0.0295 0.2357 0.7378 0.158 Uiso 1 1 calc R U . . .
N1 N 0.5546(3) 0.5105(3) 0.8041(3) 0.0528(7) Uani 1 1 d . . . . .
H1 H 0.5462 0.4351 0.8406 0.063 Uiso 1 1 calc R U . . .
O1 O 0.6617(3) 0.5431(3) 0.9718(2) 0.0652(7) Uani 1 1 d . . . . .
O2 O 0.7637(3) 0.6021(3) 0.7571(2) 0.0646(7) Uani 1 1 d . . . . .
O3 O 0.2577(3) 0.1834(3) 0.5266(3) 0.0782(9) Uani 1 1 d . . . . .
S1 S 0.62949(10) 0.60665(10) 0.85839(8) 0.0528(3) Uani 1 1 d . . . . .

loop_
_atom_site_aniso_label
_atom_site_aniso_U_11
_atom_site_aniso_U_22
_atom_site_aniso_U_33
_atom_site_aniso_U_23
_atom_site_aniso_U_13
_atom_site_aniso_U_12
C1 0.086(3) 0.070(3) 0.100(3) -0.010(2) -0.021(3) -0.019(3)
C2 0.065(3) 0.061(2) 0.063(2) 0.001(2) -0.019(2) -0.025(2)
C3 0.073(3) 0.077(3) 0.071(3) 0.000(2) 0.013(2) -0.027(3)
C4 0.073(3) 0.068(3) 0.071(3) 0.014(2) 0.007(2) -0.032(2)
C5 0.0483(19) 0.058(2) 0.0465(19) 0.0078(16) -0.0136(16) -0.0290(17)
C6 0.058(2) 0.070(3) 0.069(3) 0.020(2) -0.004(2) -0.028(2)
C7 0.081(3) 0.063(3) 0.080(3) 0.023(2) -0.018(2) -0.032(2)
C8 0.077(3) 0.067(2) 0.052(2) 0.0174(18) -0.0239(19) -0.041(2)
C9 0.061(2) 0.055(2) 0.048(2) 0.0135(17) -0.0189(17) -0.0328(19)
C10 0.0430(19) 0.060(2) 0.068(2) 0.0143(19) -0.0159(17) -0.0253(18)
C11 0.044(2) 0.048(2) 0.080(3) 0.0082(18) -0.0155(18) -0.0195(17)
C12 0.045(2) 0.047(2) 0.074(2) 0.0074(18) -0.0147(18) -0.0244(17)
C13 0.042(2) 0.056(2) 0.079(3) 0.0005(19) -0.0064(18) -0.0220(18)
C14 0.058(2) 0.052(2) 0.063(2) -0.0021(17) -0.0089(18) -0.0225(19)
C15 0.047(2) 0.061(2) 0.114(4) 0.002(2) -0.018(2) -0.0284(19)
C16 0.075(3) 0.098(3) 0.119(4) 0.022(3) -0.040(3) -0.048(3)
C17 0.086(3) 0.147(5) 0.094(4) 0.010(3) -0.025(3) -0.066(3)
N1 0.0626(18) 0.0518(17) 0.0553(17) 0.0162(13) -0.0253(14) -0.0325(14)
O1 0.0640(16) 0.0808(18) 0.0648(16) 0.0270(13) -0.0345(13) -0.0381(14)
O2 0.0448(14) 0.0719(16) 0.0708(16) 0.0118(13) -0.0078(12) -0.0284(13)
O3 0.0465(15) 0.0551(16) 0.128(2) -0.0061(15) -0.0205(15) -0.0235(13)
S1 0.0448(5) 0.0601(6) 0.0561(6) 0.0126(4) -0.0164(4) -0.0267(4)

loop_
_atom_type_symbol
_atom_type_description
_atom_type_scat_dispersion_real
_atom_type_scat_dispersion_imag
_atom_type_scat_source
C C 0.0033 0.0016 'International Tables Vol C Tables 4.2.6.8 and 6.1.1.4'
H H 0.0000 0.0000 'International Tables Vol C Tables 4.2.6.8 and 6.1.1.4'
N N 0.0061 0.0033 'International Tables Vol C Tables 4.2.6.8 and 6.1.1.4'
O O 0.0106 0.0060 'International Tables Vol C Tables 4.2.6.8 and 6.1.1.4'
S S 0.1246 0.1234 'International Tables Vol C Tables 4.2.6.8 and 6.1.1.4'

loop_
_geom_angle_atom_site_label_1
_geom_angle_atom_site_label_2
_geom_angle_atom_site_label_3
_geom_angle
_geom_angle_site_symmetry_1
_geom_angle_site_symmetry_3
_geom_angle_publ_flag
C2 C1 H1A 109.5 . . ?
C2 C1 H1B 109.5 . . ?
H1A C1 H1B 109.5 . . ?
C2 C1 H1C 109.5 . . ?
H1A C1 H1C 109.5 . . ?
H1B C1 H1C 109.5 . . ?
C7 C2 C3 117.6(4) . . ?
C7 C2 C1 120.9(4) . . ?
C3 C2 C1 121.5(4) . . ?
C2 C3 C4 121.3(4) . . ?
C2 C3 H3 119.3 . . ?
C4 C3 H3 119.3 . . ?
C5 C4 C3 120.2(4) . . ?
C5 C4 H4 119.9 . . ?
C3 C4 H4 119.9 . . ?
C6 C5 C4 118.8(3) . . ?
C6 C5 S1 121.1(3) . . ?
C4 C5 S1 120.1(3) . . ?
C7 C6 C5 119.8(4) . . ?
C7 C6 H6 120.1 . . ?
C5 C6 H6 120.1 . . ?
C2 C7 C6 122.3(4) . . ?
C2 C7 H7 118.9 . . ?
C6 C7 H7 118.9 . . ?
N1 C8 C9 111.2(3) . . ?
N1 C8 H8A 109.4 . . ?
C9 C8 H8A 109.4 . . ?
N1 C8 H8B 109.4 . . ?
C9 C8 H8B 109.4 . . ?
H8A C8 H8B 108.0 . . ?
C14 C9 C10 117.3(3) . . ?
C14 C9 C8 121.4(3) . . ?
C10 C9 C8 121.3(3) . . ?
C11 C10 C9 121.7(3) . . ?
C11 C10 H10 119.1 . . ?
C9 C10 H10 119.1 . . ?
C10 C11 C12 119.7(3) . . ?
C10 C11 H11 120.1 . . ?
C12 C11 H11 120.1 . . ?
O3 C12 C13 125.3(3) . . ?
O3 C12 C11 115.0(3) . . ?
C13 C12 C11 119.7(3) . . ?
C12 C13 C14 119.3(3) . . ?
C12 C13 H13 120.3 . . ?
C14 C13 H13 120.3 . . ?
C9 C14 C13 122.2(3) . . ?
C9 C14 H14 118.9 . . ?
C13 C14 H14 118.9 . . ?
O3 C15 C17 107.7(4) . . ?
O3 C15 C16 105.4(3) . . ?
C17 C15 C16 114.3(4) . . ?
O3 C15 H15 109.8 . . ?
C17 C15 H15 109.8 . . ?
C16 C15 H15 109.8 . . ?
C15 C16 H16A 109.5 . . ?
C15 C16 H16B 109.5 . . ?
H16A C16 H16B 109.5 . . ?
C15 C16 H16C 109.5 . . ?
H16A C16 H16C 109.5 . . ?
H16B C16 H16C 109.5 . . ?
C15 C17 H17A 109.5 . . ?
C15 C17 H17B 109.5 . . ?
H17A C17 H17B 109.5 . . ?
C15 C17 H17C 109.5 . . ?
H17A C17 H17C 109.5 . . ?
H17B C17 H17C 109.5 . . ?
C8 N1 S1 118.1(2) . . ?
C8 N1 H1 120.9 . . ?
S1 N1 H1 120.9 . . ?
C12 O3 C15 120.8(3) . . ?
O2 S1 O1 119.13(15) . . ?
O2 S1 N1 107.95(15) . . ?
O1 S1 N1 105.64(14) . . ?
O2 S1 C5 107.72(15) . . ?
O1 S1 C5 108.75(15) . . ?
N1 S1 C5 107.08(15) . . ?

loop_
_geom_bond_atom_site_label_1
_geom_bond_atom_site_label_2
_geom_bond_distance
_geom_bond_site_symmetry_2
_geom_bond_publ_flag
C1 C2 1.514(5) . ?
C1 H1A 0.9600 . ?
C1 H1B 0.9600 . ?
C1 H1C 0.9600 . ?
C2 C7 1.357(5) . ?
C2 C3 1.371(6) . ?
C3 C4 1.376(6) . ?
C3 H3 0.9300 . ?
C4 C5 1.374(5) . ?
C4 H4 0.9300 . ?
C5 C6 1.371(5) . ?
C5 S1 1.761(3) . ?
C6 C7 1.373(5) . ?
C6 H6 0.9300 . ?
C7 H7 0.9300 . ?
C8 N1 1.462(4) . ?
C8 C9 1.507(5) . ?
C8 H8A 0.9700 . ?
C8 H8B 0.9700 . ?
C9 C14 1.373(5) . ?
C9 C10 1.383(5) . ?
C10 C11 1.373(5) . ?
C10 H10 0.9300 . ?
C11 C12 1.385(5) . ?
C11 H11 0.9300 . ?
C12 O3 1.371(4) . ?
C12 C13 1.372(5) . ?
C13 C14 1.383(5) . ?
C13 H13 0.9300 . ?
C14 H14 0.9300 . ?
C15 O3 1.459(4) . ?
C15 C17 1.490(6) . ?
C15 C16 1.493(6) . ?
C15 H15 0.9800 . ?
C16 H16A 0.9600 . ?
C16 H16B 0.9600 . ?
C16 H16C 0.9600 . ?
C17 H17A 0.9600 . ?
C17 H17B 0.9600 . ?
C17 H17C 0.9600 . ?
N1 S1 1.613(3) . ?
N1 H1 0.8600 . ?
O1 S1 1.436(2) . ?
O2 S1 1.426(2) . ?

loop_
_geom_torsion_atom_site_label_1
_geom_torsion_atom_site_label_2
_geom_torsion_atom_site_label_3
_geom_torsion_atom_site_label_4
_geom_torsion
_geom_torsion_site_symmetry_1
_geom_torsion_site_symmetry_2
_geom_torsion_site_symmetry_3
_geom_torsion_site_symmetry_4
_geom_torsion_publ_flag
C7 C2 C3 C4 0.2(7) . . . . ?
C1 C2 C3 C4 -179.8(4) . . . . ?
C2 C3 C4 C5 0.1(7) . . . . ?
C3 C4 C5 C6 -0.7(6) . . . . ?
C3 C4 C5 S1 -179.3(3) . . . . ?
C4 C5 C6 C7 1.0(6) . . . . ?
S1 C5 C6 C7 179.6(3) . . . . ?
C3 C2 C7 C6 0.1(7) . . . . ?
C1 C2 C7 C6 -179.9(4) . . . . ?
C5 C6 C7 C2 -0.7(7) . . . . ?
N1 C8 C9 C14 105.4(4) . . . . ?
N1 C8 C9 C10 -75.8(4) . . . . ?
C14 C9 C10 C11 2.2(5) . . . . ?
C8 C9 C10 C11 -176.6(3) . . . . ?
C9 C10 C11 C12 -0.7(5) . . . . ?
C10 C11 C12 O3 175.7(3) . . . . ?
C10 C11 C12 C13 -1.2(5) . . . . ?
O3 C12 C13 C14 -174.9(3) . . . . ?
C11 C12 C13 C14 1.6(6) . . . . ?
C10 C9 C14 C13 -1.8(5) . . . . ?
C8 C9 C14 C13 177.0(3) . . . . ?
C12 C13 C14 C9 -0.1(6) . . . . ?
C9 C8 N1 S1 -179.0(2) . . . . ?
C13 C12 O3 C15 -6.3(6) . . . . ?
C11 C12 O3 C15 177.1(3) . . . . ?
C17 C15 O3 C12 -85.8(4) . . . . ?
C16 C15 O3 C12 151.8(3) . . . . ?
C8 N1 S1 O2 -54.6(3) . . . . ?
C8 N1 S1 O1 177.0(2) . . . . ?
C8 N1 S1 C5 61.2(3) . . . . ?
C6 C5 S1 O2 5.8(4) . . . . ?
C4 C5 S1 O2 -175.6(3) . . . . ?
C6 C5 S1 O1 136.2(3) . . . . ?
C4 C5 S1 O1 -45.2(3) . . . . ?
C6 C5 S1 N1 -110.1(3) . . . . ?
C4 C5 S1 N1 68.5(3) . . . . ?
